data_7128490
loop_
_publ_author_name
'Zhang, Bo'
'Duan, Yu'ai'
'Zhang, Xin'
'Guo, Shuai'

_publ_section_title
;
 Uncommon carbene-to-azole ligand rearrangement of N-heterocyclic carbenes
 in a ruthenium system.
;
_journal_issue 56
_journal_name_full 'Chemical communications (Cambridge, England)'
_journal_page_first 6879
_journal_page_last 6882
_journal_paper_doi 10.1039/d1cc01871j
_journal_volume 57
_journal_year 2021
_chemical_formula_moiety 'C41 H48 Cl N3 Ru'
_chemical_formula_sum 'C41 H48 Cl N3 Ru'
_chemical_formula_weight 719.34
_space_group_crystal_system triclinic
_space_group_IT_number 2
_space_group_name_Hall '-P 1'
_space_group_name_H-M_alt 'P -1'
_atom_sites_solution_hydrogens geom
_atom_sites_solution_primary dual
_audit_creation_date 2019-09-11
_audit_creation_method
;
Olex2 1.2
(compiled 2018.05.29 svn.r3508 for OlexSys, GUI svn.r5506)
;
_audit_update_record
;
2021-04-02 deposited with the CCDC.	2021-06-14 downloaded from the CCDC.
;
_cell_angle_alpha 66.9240(10)
_cell_angle_beta 77.554(2)
_cell_angle_gamma 79.5920(10)
_cell_formula_units_Z 2
_cell_length_a 9.7938(2)
_cell_length_b 13.4269(2)
_cell_length_c 14.9677(2)
_cell_measurement_reflns_used 17561
_cell_measurement_temperature 100.00(10)
_cell_measurement_theta_max 75.4440
_cell_measurement_theta_min 3.5860
_cell_volume 1758.05(5)
_computing_cell_refinement 'CrysAlisPro 1.171.40.35a (Rigaku OD, 2018)'
_computing_data_collection 'CrysAlisPro 1.171.40.35a (Rigaku OD, 2018)'
_computing_data_reduction 'CrysAlisPro 1.171.40.35a (Rigaku OD, 2018)'
_computing_molecular_graphics 'Olex2 (Dolomanov et al., 2009)'
_computing_publication_material 'Olex2 (Dolomanov et al., 2009)'
_computing_structure_refinement 'ShelXL (Sheldrick, 2015)'
_computing_structure_solution 'ShelXT (Sheldrick, 2015)'
_diffrn_ambient_environment N~2~
_diffrn_ambient_temperature 100.00(10)
_diffrn_detector 'CCD plate'
_diffrn_detector_area_resol_mean 10.0000
_diffrn_detector_type HyPix
_diffrn_measured_fraction_theta_full 0.996
_diffrn_measured_fraction_theta_max 0.962
_diffrn_measurement_details
;
List of Runs (angles in degrees, time in seconds):

  # Type    Start    End  Width  t~exp~   \w     \q     \k     \f   Frames
#--------------------------------------------------------------------------
  1  \w    -14.00  18.00   0.50    0.05    --   47.70 -73.00   9.00   64
  2  \w     30.00  61.00   0.50    0.05    --   47.70 -73.00   9.00   62
  3  \w     21.00  95.00   0.50    0.05    --   47.70-125.00  30.00  148
  4  \w     85.00 116.00   0.50    0.05    --  104.75-125.00 -30.00   62
  5  \w     69.00  95.00   0.50    0.05    --   47.70-125.00-180.00   52
  6  \w     83.00 108.00   0.50    0.05    --  104.75 -94.00-180.00   50
  7  \w     32.00  73.00   0.50    0.05    --  104.75-125.00 -30.00   82
  8  \w     32.00  75.00   0.50    0.05    --  104.75 -73.00   9.00   86
  9  \w     32.00 109.00   0.50    0.05    --  104.75 -94.00 -30.00  154
 10  \w     32.00 108.00   0.50    0.05    --  104.75 -94.00-150.00  152
 11  \w     18.00  53.00   0.50    0.05    --   47.70-125.00-180.00   70
 12  \w     92.00 172.00   0.50    0.05    --  104.75  30.00-120.00  160
 13  \w    106.00 178.00   0.50    0.05    --  104.75  30.00-150.00  144
 14  \w     94.00 131.00   0.50    0.05    --  104.75  45.00 -60.00   74
 15  \w    104.00 167.00   0.50    0.05    --  104.75  45.00  90.00  126
 16  \w    121.00 147.00   0.50    0.05    --  104.75  73.00 139.00   52
 17  \w     93.00 178.00   0.50    0.05    --  104.75  30.00 150.00  170
 18  \w     88.00 114.00   0.50    0.05    --   47.70  73.00 139.00   52
 19  \w     87.00 114.00   0.50    0.05    --  104.75  73.00 139.00   54
 20  \w     27.00  82.00   0.50    0.05    --   47.70  73.00 139.00  110
 21  \w     33.00 108.00   0.50    0.05    --  104.75 -94.00 120.00  150
 22  \w    -69.00  15.00   0.50    0.05    --  -47.70  73.00 139.00  168
 23  \w    -73.00 -41.00   0.50    0.05    -- -102.00  61.00 -30.00   64
 24  \w    -55.00 -30.00   0.50    0.05    -- -102.00  45.00 -60.00   50
 25  \w   -111.00 -27.00   0.50    0.05    --  -47.70 -73.00   9.00  168
 26  \w   -112.00 -82.00   0.50    0.05    --  -47.70-125.00 120.00   60
 27  \w   -118.00 -71.00   0.50    0.05    --  -47.70-125.00  90.00   94
 28  \w   -156.00 -92.00   0.50    0.05    -- -102.00 -73.00   9.00  128
 29  \w   -103.00 -31.00   0.50    0.05    -- -102.00  45.00 120.00  144
 30  \w    -98.00 -68.00   0.50    0.05    -- -102.00  73.00 139.00   60
 31  \w   -115.00 -29.00   0.50    0.05    -- -102.00  77.00  90.00  172
 32  \w   -117.00 -31.00   0.50    0.05    -- -102.00 125.00 120.00  172
 33  \w   -116.00 -82.00   0.50    0.05    -- -102.00  61.00 -30.00   68
;
_diffrn_measurement_device 'four-circle diffractometer'
_diffrn_measurement_device_type 'XtaLAB Synergy R, DW system, HyPix'
_diffrn_measurement_method '\w scans'
_diffrn_orient_matrix_type 'CrysAlisPro convention (1999,Acta A55,543-557)'
_diffrn_orient_matrix_UB_11 0.1564241000
_diffrn_orient_matrix_UB_12 0.0191222000
_diffrn_orient_matrix_UB_13 -0.0245948000
_diffrn_orient_matrix_UB_21 -0.0312412000
_diffrn_orient_matrix_UB_22 0.1037283000
_diffrn_orient_matrix_UB_23 -0.0889249000
_diffrn_orient_matrix_UB_31 -0.0283735000
_diffrn_orient_matrix_UB_32 0.0678919000
_diffrn_orient_matrix_UB_33 0.0658223000
_diffrn_radiation_monochromator mirror
_diffrn_radiation_probe x-ray
_diffrn_radiation_type CuK\a
_diffrn_radiation_wavelength 1.54184
_diffrn_reflns_av_R_equivalents 0.0420
_diffrn_reflns_av_unetI/netI 0.0393
_diffrn_reflns_Laue_measured_fraction_full 0.996
_diffrn_reflns_Laue_measured_fraction_max 0.962
_diffrn_reflns_limit_h_max 12
_diffrn_reflns_limit_h_min -12
_diffrn_reflns_limit_k_max 16
_diffrn_reflns_limit_k_min -15
_diffrn_reflns_limit_l_max 18
_diffrn_reflns_limit_l_min -17
_diffrn_reflns_number 22078
_diffrn_reflns_point_group_measured_fraction_full 0.996
_diffrn_reflns_point_group_measured_fraction_max 0.962
_diffrn_reflns_theta_full 67.684
_diffrn_reflns_theta_max 75.685
_diffrn_reflns_theta_min 3.251
_diffrn_source 'Rotating-anode X-ray tube'
_diffrn_source_type 'Rigaku (Cu) X-ray Source'
_exptl_absorpt_coefficient_mu 4.548
_exptl_absorpt_correction_T_max 1.00000
_exptl_absorpt_correction_T_min 0.78027
_exptl_absorpt_correction_type multi-scan
_exptl_absorpt_process_details
;
CrysAlisPro 1.171.40.35a (Rigaku Oxford Diffraction, 2018)
Empirical absorption correction using spherical harmonics,
 implemented in SCALE3 ABSPACK scaling algorithm.
;
_exptl_crystal_colour yellow
_exptl_crystal_colour_primary yellow
_exptl_crystal_density_diffrn 1.359
_exptl_crystal_description block
_exptl_crystal_F_000 752
_exptl_crystal_size_max 0.15
_exptl_crystal_size_mid 0.15
_exptl_crystal_size_min 0.1
_refine_diff_density_max 0.599
_refine_diff_density_min -0.937
_refine_diff_density_rms 0.091
_refine_ls_extinction_method none
_refine_ls_goodness_of_fit_ref 1.061
_refine_ls_hydrogen_treatment constr
_refine_ls_matrix_type full
_refine_ls_number_parameters 454
_refine_ls_number_reflns 7036
_refine_ls_number_restraints 72
_refine_ls_restrained_S_all 1.059
_refine_ls_R_factor_all 0.0344
_refine_ls_R_factor_gt 0.0290
_refine_ls_shift/su_max 0.002
_refine_ls_shift/su_mean 0.000
_refine_ls_structure_factor_coef Fsqd
_refine_ls_weighting_details 'w=1/[\s^2^(Fo^2^)+(0.0389P)^2^+1.5168P] where P=(Fo^2^+2Fc^2^)/3'
_refine_ls_weighting_scheme calc
_refine_ls_wR_factor_gt 0.0743
_refine_ls_wR_factor_ref 0.0768
_reflns_Friedel_coverage 0.000
_reflns_number_gt 6684
_reflns_number_total 7036
_reflns_threshold_expression 'I > 2\s(I)'
_cod_data_source_file d1cc01871j2.cif
_cod_data_source_block zb-zx-2
_cod_depositor_comments 'Adding full bibliography for 7128489--7128493.cif.'
_cod_database_code 7128490
_shelx_shelxl_version_number 2014/7
_chemical_oxdiff_formula c1h1n1Cl1Ru1
_shelx_space_group_comment
;
The symmetry employed for this shelxl refinement is uniquely defined
by the following loop, which should always be used as a source of
symmetry information in preference to the above space-group names.
They are only intended as comments.
;
_shelx_estimated_absorpt_t_max 0.659
_shelx_estimated_absorpt_t_min 0.549
_diffrn_oxdiff_digest_frames
;
01ee305079addfb3fc9e6f21f5b08d1078000649699
;
_reflns_odcompleteness_completeness 99.94
_reflns_odcompleteness_iscentric 1
_reflns_odcompleteness_theta 66.97
_olex2_refinement_description
;
1. Fixed Uiso
 At 1.2 times of:
  All C(H) groups, All C(H,H) groups
 At 1.5 times of:
  All C(H,H,H) groups
2. Rigid bond restraints
 C39A, C39B, C40A, C40B, C41A, C41B
 with sigma for 1-2 distances of 0.01 and sigma for 1-3 distances of 0.01
3. Uiso/Uaniso restraints and constraints
C39A \\sim C39B \\sim C40A \\sim C40B \\sim C41A \\sim C41B: within 2A with
sigma of 0.04 and sigma for terminal atoms of 0.08
Uanis(C39A) \\sim Ueq, Uanis(C39B) \\sim Ueq, Uanis(C40A) \\sim Ueq,
Uanis(C40B) \\sim Ueq, Uanis(C41A) \\sim Ueq, Uanis(C41B) \\sim Ueq: with sigma
of 0.001 and sigma for terminal atoms of 0.002
4. Others
 Sof(C39A)=Sof(H39A)=Sof(H39B)=Sof(H39C)=Sof(C40A)=Sof(H40A)=Sof(H40B)=
 Sof(H40C)=Sof(C41A)=Sof(H41A)=Sof(H41B)=Sof(H41C)=1-FVAR(1)
 Sof(C39B)=Sof(H39D)=Sof(H39E)=Sof(H39F)=Sof(C40B)=Sof(H40D)=Sof(H40E)=
 Sof(H40F)=Sof(C41B)=Sof(H41D)=Sof(H41E)=Sof(H41F)=FVAR(1)
5.a Ternary CH refined with riding coordinates:
 C8(H8)
5.b Secondary CH2 refined with riding coordinates:
 C13(H13A,H13B), C14(H14A,H14B), C15(H15A,H15B)
5.c Aromatic/amide H refined with riding coordinates:
 C2(H2), C3(H3), C5(H5), C6(H6), C20(H20), C21(H21), C22(H22), C23(H23),
 C24(H24), C27(H27), C28(H28), C29(H29), C30(H30), C31(H31), C34(H34), C36(H36),
  C37(H37)
5.d Idealised Me refined as rotating group:
 C7(H7A,H7B,H7C), C9(H9A,H9B,H9C), C10(H10A,H10B,H10C), C16(H16A,H16B,H16C),
 C17(H17A,H17B,H17C), C39A(H39A,H39B,H39C), C39B(H39D,H39E,H39F), C40A(H40A,
 H40B,H40C), C40B(H40D,H40E,H40F), C41A(H41A,H41B,H41C), C41B(H41D,H41E,H41F)
;
_olex2_submission_special_instructions 'No special instructions were received'
_oxdiff_exptl_absorpt_empirical_details
;
Empirical correction (ABSPACK) includes:
- Absorption correction using spherical harmonics
- Frame scaling
;
_oxdiff_exptl_absorpt_empirical_full_max 1.443
_oxdiff_exptl_absorpt_empirical_full_min 0.782

loop_
_space_group_symop_operation_xyz
'x, y, z'
'-x, -y, -z'

loop_
_atom_site_label
_atom_site_type_symbol
_atom_site_fract_x
_atom_site_fract_y
_atom_site_fract_z
_atom_site_U_iso_or_equiv
_atom_site_adp_type
_atom_site_occupancy
_atom_site_site_symmetry_order
_atom_site_calc_flag
_atom_site_refinement_flags_posn
_atom_site_refinement_flags_adp
_atom_site_refinement_flags_occupancy
_atom_site_disorder_assembly
_atom_site_disorder_group
C1 C 0.6677(2) 1.01577(16) 0.28454(16) 0.0164(4) Uani 1 1 d . . . . .
C2 C 0.5284(2) 1.02852(15) 0.33107(16) 0.0161(4) Uani 1 1 d . . . . .
H2 H 0.5104 1.0553 0.3816 0.019 Uiso 1 1 calc R . . . .
C3 C 0.4132(2) 1.00153(16) 0.30295(15) 0.0153(4) Uani 1 1 d . . . . .
H3 H 0.3219 1.0147 0.3331 0.018 Uiso 1 1 calc R . . . .
C4 C 0.4357(2) 0.95590(16) 0.23116(15) 0.0149(4) Uani 1 1 d . . . . .
C5 C 0.5787(2) 0.93674(16) 0.18667(14) 0.0156(4) Uani 1 1 d . . . . .
H5 H 0.5970 0.9038 0.1404 0.019 Uiso 1 1 calc R . . . .
C6 C 0.6920(2) 0.96695(16) 0.21183(15) 0.0174(4) Uani 1 1 d . . . . .
H6 H 0.7832 0.9551 0.1810 0.021 Uiso 1 1 calc R . . . .
C7 C 0.7870(2) 1.04708(19) 0.31281(19) 0.0248(5) Uani 1 1 d . . . . .
H7A H 0.8175 1.1135 0.2627 0.037 Uiso 1 1 calc GR . . . .
H7B H 0.8637 0.9903 0.3195 0.037 Uiso 1 1 calc GR . . . .
H7C H 0.7562 1.0575 0.3742 0.037 Uiso 1 1 calc GR . . . .
C8 C 0.3178(2) 0.92099(18) 0.20234(17) 0.0208(4) Uani 1 1 d . . . . .
H8 H 0.3548 0.8545 0.1890 0.025 Uiso 1 1 calc R . . . .
C9 C 0.1900(3) 0.8950(2) 0.2824(2) 0.0320(6) Uani 1 1 d . . . . .
H9A H 0.2191 0.8442 0.3428 0.048 Uiso 1 1 calc GR . . . .
H9B H 0.1255 0.8637 0.2635 0.048 Uiso 1 1 calc GR . . . .
H9C H 0.1445 0.9607 0.2916 0.048 Uiso 1 1 calc GR . . . .
C10 C 0.2786(3) 1.0085(2) 0.1067(2) 0.0367(6) Uani 1 1 d . . . . .
H10A H 0.2409 1.0747 0.1176 0.055 Uiso 1 1 calc GR . . . .
H10B H 0.2092 0.9845 0.0853 0.055 Uiso 1 1 calc GR . . . .
H10C H 0.3608 1.0213 0.0571 0.055 Uiso 1 1 calc GR . . . .
C11 C 0.6209(2) 0.64445(15) 0.29682(14) 0.0109(4) Uani 1 1 d . . . . .
C12 C 0.5580(2) 0.55034(16) 0.32460(14) 0.0121(4) Uani 1 1 d . . . . .
C13 C 0.6024(2) 0.45201(17) 0.29778(15) 0.0162(4) Uani 1 1 d . . . . .
H13A H 0.6065 0.3883 0.3578 0.019 Uiso 1 1 calc R . . . .
H13B H 0.6966 0.4575 0.2603 0.019 Uiso 1 1 calc R . . . .
C14 C 0.5063(3) 0.4349(2) 0.23795(19) 0.0266(5) Uani 1 1 d . . . . .
H14A H 0.4969 0.4999 0.1796 0.032 Uiso 1 1 calc R . . . .
H14B H 0.4136 0.4234 0.2769 0.032 Uiso 1 1 calc R . . . .
C15 C 0.5644(3) 0.3371(2) 0.2073(2) 0.0325(6) Uani 1 1 d . . . . .
H15A H 0.5810 0.2736 0.2655 0.039 Uiso 1 1 calc R . . . .
H15B H 0.4943 0.3224 0.1784 0.039 Uiso 1 1 calc R . . . .
C16 C 0.6995(4) 0.3545(3) 0.1345(3) 0.0563(10) Uani 1 1 d . . . . .
H16A H 0.6837 0.4169 0.0764 0.085 Uiso 1 1 calc GR . . . .
H16B H 0.7300 0.2913 0.1173 0.085 Uiso 1 1 calc GR . . . .
H16C H 0.7705 0.3664 0.1634 0.085 Uiso 1 1 calc GR . . . .
C17 C 0.3398(2) 0.48431(16) 0.44593(15) 0.0155(4) Uani 1 1 d . . . . .
H17A H 0.2636 0.5003 0.4098 0.023 Uiso 1 1 calc GR . . . .
H17B H 0.3045 0.4906 0.5087 0.023 Uiso 1 1 calc GR . . . .
H17C H 0.3830 0.4115 0.4555 0.023 Uiso 1 1 calc GR . . . .
C18 C 0.7490(2) 0.67533(16) 0.22385(14) 0.0121(4) Uani 1 1 d . . . . .
C19 C 0.7468(2) 0.66890(16) 0.12647(15) 0.0138(4) Uani 1 1 d . . . . .
C20 C 0.6259(2) 0.70983(18) 0.08282(15) 0.0175(4) Uani 1 1 d . . . . .
H20 H 0.5470 0.7386 0.1156 0.021 Uiso 1 1 calc R . . . .
C21 C 0.6216(2) 0.7082(2) -0.00906(17) 0.0235(5) Uani 1 1 d . . . . .
H21 H 0.5406 0.7366 -0.0374 0.028 Uiso 1 1 calc R . . . .
C22 C 0.7379(3) 0.6644(2) -0.05818(17) 0.0262(5) Uani 1 1 d . . . . .
H22 H 0.7357 0.6641 -0.1199 0.031 Uiso 1 1 calc R . . . .
C23 C 0.8575(2) 0.6209(2) -0.01451(17) 0.0232(5) Uani 1 1 d . . . . .
H23 H 0.9354 0.5906 -0.0469 0.028 Uiso 1 1 calc R . . . .
C24 C 0.8621(2) 0.62228(18) 0.07708(16) 0.0181(4) Uani 1 1 d . . . . .
H24 H 0.9425 0.5919 0.1059 0.022 Uiso 1 1 calc R . . . .
C25 C 0.8583(2) 0.70555(16) 0.24579(14) 0.0123(4) Uani 1 1 d . . . . .
C26 C 0.9824(2) 0.74409(17) 0.16669(15) 0.0141(4) Uani 1 1 d . . . . .
C27 C 0.9598(2) 0.83132(17) 0.08007(15) 0.0170(4) Uani 1 1 d . . . . .
H27 H 0.8693 0.8659 0.0735 0.020 Uiso 1 1 calc R . . . .
C28 C 1.0698(2) 0.86782(18) 0.00316(16) 0.0209(4) Uani 1 1 d . . . . .
H28 H 1.0521 0.9263 -0.0539 0.025 Uiso 1 1 calc R . . . .
C29 C 1.2048(2) 0.81765(19) 0.01133(17) 0.0214(5) Uani 1 1 d . . . . .
H29 H 1.2785 0.8423 -0.0397 0.026 Uiso 1 1 calc R . . . .
C30 C 1.2294(2) 0.7299(2) 0.09657(17) 0.0227(5) Uani 1 1 d . . . . .
H30 H 1.3199 0.6949 0.1023 0.027 Uiso 1 1 calc R . . . .
C31 C 1.1195(2) 0.69398(19) 0.17362(16) 0.0208(4) Uani 1 1 d . . . . .
H31 H 1.1377 0.6356 0.2306 0.025 Uiso 1 1 calc R . . . .
C32 C 0.8626(2) 0.70641(16) 0.34537(14) 0.0122(4) Uani 1 1 d . . . . .
C33 C 0.7681(2) 0.77279(15) 0.38966(14) 0.0114(4) Uani 1 1 d . . . . .
C34 C 0.8015(2) 0.77914(17) 0.47403(15) 0.0156(4) Uani 1 1 d . . . . .
H34 H 0.7428 0.8258 0.5017 0.019 Uiso 1 1 calc R . . . .
C35 C 0.9167(2) 0.72005(18) 0.51864(16) 0.0181(4) Uani 1 1 d . . . . .
C36 C 0.9994(2) 0.64650(18) 0.47904(16) 0.0184(4) Uani 1 1 d . . . . .
H36 H 1.0727 0.6011 0.5099 0.022 Uiso 1 1 calc R . . . .
C37 C 0.9732(2) 0.64069(18) 0.39446(15) 0.0174(4) Uani 1 1 d . . . . .
H37 H 1.0306 0.5917 0.3690 0.021 Uiso 1 1 calc R . . . .
C38 C 0.9544(2) 0.7316(2) 0.60826(18) 0.0267(5) Uani 1 1 d . . . . .
C39A C 0.8516(3) 0.8092(2) 0.6458(2) 0.0215(7) Uani 0.788(5) 1 d . U P A 1
H39A H 0.8488 0.8804 0.5951 0.032 Uiso 0.788(5) 1 calc GR . P A 1
H39B H 0.8805 0.8122 0.7019 0.032 Uiso 0.788(5) 1 calc GR . P A 1
H39C H 0.7598 0.7846 0.6644 0.032 Uiso 0.788(5) 1 calc GR . P A 1
C39B C 0.8295(11) 0.7375(10) 0.6785(8) 0.022(2) Uani 0.212(5) 1 d . U P A 2
H39D H 0.7580 0.7886 0.6450 0.033 Uiso 0.212(5) 1 calc GR . P A 2
H39E H 0.8512 0.7609 0.7263 0.033 Uiso 0.212(5) 1 calc GR . P A 2
H39F H 0.7962 0.6670 0.7111 0.033 Uiso 0.212(5) 1 calc GR . P A 2
C40A C 0.9551(3) 0.6157(2) 0.6965(2) 0.0213(7) Uani 0.788(5) 1 d . U P A 1
H40A H 0.8632 0.5915 0.7138 0.032 Uiso 0.788(5) 1 calc GR . P A 1
H40B H 0.9802 0.6220 0.7525 0.032 Uiso 0.788(5) 1 calc GR . P A 1
H40C H 1.0223 0.5639 0.6763 0.032 Uiso 0.788(5) 1 calc GR . P A 1
C40B C 1.0865(12) 0.6962(11) 0.6311(9) 0.027(3) Uani 0.212(5) 1 d . U P A 2
H40D H 1.1008 0.6182 0.6533 0.041 Uiso 0.212(5) 1 calc GR . P A 2
H40E H 1.0974 0.7191 0.6822 0.041 Uiso 0.212(5) 1 calc GR . P A 2
H40F H 1.1544 0.7265 0.5737 0.041 Uiso 0.212(5) 1 calc GR . P A 2
C41A C 1.1019(3) 0.7642(3) 0.5829(2) 0.0232(7) Uani 0.788(5) 1 d . U P A 1
H41A H 1.1654 0.7133 0.5592 0.035 Uiso 0.788(5) 1 calc GR . P A 1
H41B H 1.1297 0.7643 0.6406 0.035 Uiso 0.788(5) 1 calc GR . P A 1
H41C H 1.1041 0.8358 0.5329 0.035 Uiso 0.788(5) 1 calc GR . P A 1
C41B C 0.9691(12) 0.8843(9) 0.5559(8) 0.023(3) Uani 0.212(5) 1 d . U P A 2
H41D H 1.0483 0.9004 0.5039 0.035 Uiso 0.212(5) 1 calc GR . P A 2
H41E H 0.9817 0.9065 0.6070 0.035 Uiso 0.212(5) 1 calc GR . P A 2
H41F H 0.8848 0.9228 0.5305 0.035 Uiso 0.212(5) 1 calc GR . P A 2
Cl1 Cl 0.47196(5) 0.80443(4) 0.51410(3) 0.01448(10) Uani 1 1 d . . . . .
N1 N 0.54184(17) 0.70573(13) 0.34755(12) 0.0113(3) Uani 1 1 d . . . . .
N2 N 0.43230(17) 0.65515(13) 0.40503(12) 0.0124(3) Uani 1 1 d . . . . .
N3 N 0.44376(17) 0.56120(13) 0.39087(12) 0.0117(3) Uani 1 1 d . . . . .
Ru1 Ru 0.57957(2) 0.85816(2) 0.34314(2) 0.01010(6) Uani 1 1 d . . . . .

loop_
_atom_site_aniso_label
_atom_site_aniso_U_11
_atom_site_aniso_U_22
_atom_site_aniso_U_33
_atom_site_aniso_U_23
_atom_site_aniso_U_13
_atom_site_aniso_U_12
C1 0.0201(10) 0.0072(9) 0.0206(10) -0.0020(8) -0.0020(8) -0.0066(8)
C2 0.0219(10) 0.0061(8) 0.0193(10) -0.0043(8) -0.0043(8) 0.0011(7)
C3 0.0138(9) 0.0107(9) 0.0197(10) -0.0051(8) -0.0029(8) 0.0019(7)
C4 0.0166(10) 0.0113(9) 0.0135(9) 0.0008(7) -0.0066(8) -0.0005(7)
C5 0.0240(11) 0.0112(9) 0.0083(9) -0.0005(7) -0.0017(8) -0.0023(8)
C6 0.0166(10) 0.0123(9) 0.0170(10) -0.0007(8) 0.0030(8) -0.0041(8)
C7 0.0207(11) 0.0197(11) 0.0359(13) -0.0095(10) -0.0064(10) -0.0065(9)
C8 0.0230(11) 0.0165(10) 0.0263(11) -0.0091(9) -0.0098(9) -0.0001(8)
C9 0.0201(12) 0.0372(14) 0.0469(16) -0.0223(12) -0.0064(11) -0.0065(10)
C10 0.0490(17) 0.0290(13) 0.0360(15) -0.0049(11) -0.0304(13) -0.0019(12)
C11 0.0130(9) 0.0102(9) 0.0101(9) -0.0041(7) -0.0032(7) -0.0005(7)
C12 0.0118(9) 0.0145(9) 0.0103(9) -0.0049(7) -0.0018(7) -0.0015(7)
C13 0.0188(10) 0.0141(9) 0.0174(10) -0.0084(8) 0.0001(8) -0.0034(8)
C14 0.0346(13) 0.0235(11) 0.0311(13) -0.0158(10) -0.0143(10) -0.0024(10)
C15 0.0502(16) 0.0262(12) 0.0307(13) -0.0170(11) -0.0095(12) -0.0089(11)
C16 0.090(3) 0.0435(18) 0.0430(18) -0.0334(15) 0.0152(18) -0.0147(18)
C17 0.0142(10) 0.0142(9) 0.0174(10) -0.0044(8) -0.0002(8) -0.0061(8)
C18 0.0120(9) 0.0126(9) 0.0108(9) -0.0043(7) -0.0002(7) -0.0015(7)
C19 0.0146(9) 0.0138(9) 0.0132(9) -0.0056(8) 0.0008(7) -0.0047(7)
C20 0.0157(10) 0.0226(11) 0.0159(10) -0.0088(8) -0.0019(8) -0.0030(8)
C21 0.0208(11) 0.0326(12) 0.0196(11) -0.0109(10) -0.0067(9) -0.0015(9)
C22 0.0283(12) 0.0393(14) 0.0158(10) -0.0161(10) -0.0029(9) -0.0022(10)
C23 0.0242(12) 0.0287(12) 0.0194(11) -0.0149(9) 0.0009(9) -0.0008(9)
C24 0.0174(10) 0.0206(10) 0.0177(10) -0.0093(8) -0.0012(8) -0.0018(8)
C25 0.0114(9) 0.0116(9) 0.0128(9) -0.0043(7) -0.0003(7) -0.0007(7)
C26 0.0129(9) 0.0184(10) 0.0133(9) -0.0083(8) 0.0006(7) -0.0050(8)
C27 0.0171(10) 0.0155(10) 0.0173(10) -0.0062(8) 0.0006(8) -0.0029(8)
C28 0.0238(11) 0.0178(10) 0.0184(10) -0.0066(9) 0.0044(9) -0.0052(9)
C29 0.0183(11) 0.0249(11) 0.0203(11) -0.0104(9) 0.0088(8) -0.0098(9)
C30 0.0126(10) 0.0313(12) 0.0244(11) -0.0123(10) 0.0021(9) -0.0039(9)
C31 0.0161(10) 0.0269(11) 0.0166(10) -0.0051(9) -0.0017(8) -0.0031(9)
C32 0.0106(9) 0.0133(9) 0.0119(9) -0.0036(7) 0.0001(7) -0.0040(7)
C33 0.0083(8) 0.0115(9) 0.0138(9) -0.0040(7) -0.0009(7) -0.0018(7)
C34 0.0127(9) 0.0191(10) 0.0174(10) -0.0094(8) -0.0012(8) -0.0031(8)
C35 0.0147(10) 0.0262(11) 0.0172(10) -0.0118(9) -0.0016(8) -0.0038(8)
C36 0.0148(10) 0.0250(11) 0.0161(10) -0.0086(9) -0.0058(8) 0.0031(8)
C37 0.0144(10) 0.0221(10) 0.0160(10) -0.0097(8) -0.0010(8) 0.0018(8)
C38 0.0167(11) 0.0486(15) 0.0250(12) -0.0240(11) -0.0035(9) -0.0035(10)
C39A 0.0241(12) 0.0243(13) 0.0199(12) -0.0125(10) -0.0065(10) 0.0015(10)
C39B 0.022(3) 0.024(3) 0.022(3) -0.009(2) -0.0047(18) -0.0035(18)
C40A 0.0247(12) 0.0225(12) 0.0188(12) -0.0092(10) -0.0060(10) -0.0007(10)
C40B 0.027(3) 0.029(3) 0.027(3) -0.010(2) -0.0055(19) -0.0024(19)
C41A 0.0213(12) 0.0294(14) 0.0232(13) -0.0121(11) -0.0050(10) -0.0059(10)
C41B 0.024(3) 0.024(3) 0.024(3) -0.0094(19) -0.0047(19) -0.0048(18)
Cl1 0.0147(2) 0.0154(2) 0.0133(2) -0.00635(17) 0.00143(17) -0.00352(17)
N1 0.0109(8) 0.0128(8) 0.0115(8) -0.0051(6) -0.0019(6) -0.0028(6)
N2 0.0112(8) 0.0110(8) 0.0151(8) -0.0047(6) -0.0006(6) -0.0038(6)
N3 0.0119(8) 0.0100(7) 0.0136(8) -0.0040(6) -0.0025(6) -0.0022(6)
Ru1 0.00968(9) 0.00923(8) 0.01152(9) -0.00411(6) -0.00055(6) -0.00199(5)

loop_
_atom_type_symbol
_atom_type_description
_atom_type_scat_dispersion_real
_atom_type_scat_dispersion_imag
_atom_type_scat_source
C C 0.0181 0.0091 'International Tables Vol C Tables 4.2.6.8 and 6.1.1.4'
H H 0.0000 0.0000 'International Tables Vol C Tables 4.2.6.8 and 6.1.1.4'
Cl Cl 0.3639 0.7018 'International Tables Vol C Tables 4.2.6.8 and 6.1.1.4'
N N 0.0311 0.0180 'International Tables Vol C Tables 4.2.6.8 and 6.1.1.4'
Ru Ru 0.0552 3.2960 'International Tables Vol C Tables 4.2.6.8 and 6.1.1.4'

loop_
_geom_angle_atom_site_label_1
_geom_angle_atom_site_label_2
_geom_angle_atom_site_label_3
_geom_angle
_geom_angle_site_symmetry_1
_geom_angle_site_symmetry_3
_geom_angle_publ_flag
C2 C1 C6 117.18(19) . . ?
C2 C1 C7 121.5(2) . . ?
C2 C1 Ru1 70.90(11) . . ?
C6 C1 C7 121.3(2) . . ?
C6 C1 Ru1 68.47(11) . . ?
C7 C1 Ru1 129.44(15) . . ?
C1 C2 C3 121.97(19) . . ?
C1 C2 Ru1 71.86(11) . . ?
C3 C2 Ru1 73.70(11) . . ?
C2 C3 Ru1 68.80(11) . . ?
C4 C3 C2 121.06(19) . . ?
C4 C3 Ru1 72.40(11) . . ?
C3 C4 C5 117.55(19) . . ?
C3 C4 C8 123.00(19) . . ?
C3 C4 Ru1 71.73(11) . . ?
C5 C4 C8 119.38(18) . . ?
C5 C4 Ru1 67.01(11) . . ?
C8 C4 Ru1 130.01(14) . . ?
C4 C5 Ru1 75.13(11) . . ?
C6 C5 C4 121.40(18) . . ?
C6 C5 Ru1 70.30(11) . . ?
C1 C6 Ru1 73.04(11) . . ?
C5 C6 C1 120.69(19) . . ?
C5 C6 Ru1 71.36(11) . . ?
C4 C8 C9 113.69(19) . . ?
C4 C8 C10 108.98(19) . . ?
C9 C8 C10 111.5(2) . . ?
C12 C11 C18 126.64(17) . . ?
N1 C11 C12 107.74(17) . . ?
N1 C11 C18 125.61(17) . . ?
C11 C12 C13 131.20(18) . . ?
N3 C12 C11 104.15(17) . . ?
N3 C12 C13 124.52(18) . . ?
C12 C13 C14 114.78(18) . . ?
C13 C14 C15 111.5(2) . . ?
C16 C15 C14 113.2(2) . . ?
C11 C18 C19 114.54(16) . . ?
C25 C18 C11 121.40(17) . . ?
C25 C18 C19 124.06(18) . . ?
C20 C19 C18 119.50(18) . . ?
C20 C19 C24 118.11(19) . . ?
C24 C19 C18 122.39(18) . . ?
C21 C20 C19 121.1(2) . . ?
C22 C21 C20 120.1(2) . . ?
C21 C22 C23 119.4(2) . . ?
C22 C23 C24 120.6(2) . . ?
C23 C24 C19 120.7(2) . . ?
C18 C25 C26 119.43(17) . . ?
C18 C25 C32 123.72(17) . . ?
C32 C25 C26 116.82(16) . . ?
C27 C26 C25 119.01(18) . . ?
C27 C26 C31 117.56(19) . . ?
C31 C26 C25 123.37(19) . . ?
C28 C27 C26 121.5(2) . . ?
C29 C28 C27 120.3(2) . . ?
C28 C29 C30 119.2(2) . . ?
C29 C30 C31 120.5(2) . . ?
C30 C31 C26 121.1(2) . . ?
C33 C32 C25 124.28(17) . . ?
C37 C32 C25 117.23(17) . . ?
C37 C32 C33 118.40(18) . . ?
C32 C33 Ru1 125.43(14) . . ?
C34 C33 C32 117.14(18) . . ?
C34 C33 Ru1 117.39(14) . . ?
C35 C34 C33 124.16(19) . . ?
C34 C35 C36 117.06(19) . . ?
C34 C35 C38 123.28(19) . . ?
C36 C35 C38 119.7(2) . . ?
C37 C36 C35 120.44(19) . . ?
C36 C37 C32 122.22(19) . . ?
C35 C38 C40A 109.0(2) . . ?
C35 C38 C41B 99.2(4) . . ?
C39A C38 C35 113.5(2) . . ?
C39A C38 C40A 106.7(2) . . ?
C39A C38 C41A 111.2(2) . . ?
C39B C38 C35 110.5(5) . . ?
C39B C38 C41B 94.7(6) . . ?
C40B C38 C35 119.8(5) . . ?
C40B C38 C39B 124.7(7) . . ?
C40B C38 C41B 98.3(7) . . ?
C41A C38 C35 109.1(2) . . ?
C41A C38 C40A 107.1(2) . . ?
C11 N1 Ru1 127.94(13) . . ?
N2 N1 C11 109.95(15) . . ?
N2 N1 Ru1 122.11(12) . . ?
N1 N2 N3 105.84(15) . . ?
C12 N3 C17 128.00(16) . . ?
N2 N3 C12 112.32(16) . . ?
N2 N3 C17 119.67(16) . . ?
C1 Ru1 C3 67.52(8) . . ?
C1 Ru1 C4 80.69(8) . . ?
C1 Ru1 Cl1 113.77(6) . . ?
C2 Ru1 C1 37.24(8) . . ?
C2 Ru1 C3 37.50(8) . . ?
C2 Ru1 C4 66.93(8) . . ?
C2 Ru1 Cl1 88.32(6) . . ?
C3 Ru1 C4 35.87(7) . . ?
C3 Ru1 Cl1 90.27(5) . . ?
C4 Ru1 Cl1 116.23(5) . . ?
C5 Ru1 C1 69.09(8) . . ?
C5 Ru1 C2 80.03(8) . . ?
C5 Ru1 C3 66.48(8) . . ?
C5 Ru1 C4 37.86(8) . . ?
C5 Ru1 Cl1 154.09(6) . . ?
C6 Ru1 C1 38.49(8) . . ?
C6 Ru1 C2 67.92(8) . . ?
C6 Ru1 C3 79.63(8) . . ?
C6 Ru1 C4 68.59(8) . . ?
C6 Ru1 C5 38.34(8) . . ?
C6 Ru1 Cl1 152.22(6) . . ?
C33 Ru1 C1 92.04(8) . . ?
C33 Ru1 C2 119.35(8) . . ?
C33 Ru1 C3 156.85(8) . . ?
C33 Ru1 C4 155.39(8) . . ?
C33 Ru1 C5 117.64(8) . . ?
C33 Ru1 C6 91.10(8) . . ?
C33 Ru1 Cl1 88.25(5) . . ?
C33 Ru1 N1 83.69(7) . . ?
N1 Ru1 C1 157.78(7) . . ?
N1 Ru1 C2 156.52(7) . . ?
N1 Ru1 C3 119.35(7) . . ?
N1 Ru1 C4 94.18(7) . . ?
N1 Ru1 C5 93.58(7) . . ?
N1 Ru1 C6 119.58(7) . . ?
N1 Ru1 Cl1 87.96(5) . . ?

loop_
_geom_bond_atom_site_label_1
_geom_bond_atom_site_label_2
_geom_bond_distance
_geom_bond_site_symmetry_2
_geom_bond_publ_flag
C1 C2 1.406(3) . ?
C1 C6 1.436(3) . ?
C1 C7 1.501(3) . ?
C1 Ru1 2.2071(19) . ?
C2 C3 1.433(3) . ?
C2 Ru1 2.1947(19) . ?
C3 C4 1.394(3) . ?
C3 Ru1 2.259(2) . ?
C4 C5 1.440(3) . ?
C4 C8 1.519(3) . ?
C4 Ru1 2.2680(19) . ?
C5 C6 1.414(3) . ?
C5 Ru1 2.1602(19) . ?
C6 Ru1 2.146(2) . ?
C8 C9 1.520(4) . ?
C8 C10 1.528(3) . ?
C11 C12 1.381(3) . ?
C11 C18 1.477(3) . ?
C11 N1 1.364(2) . ?
C12 C13 1.492(3) . ?
C12 N3 1.354(3) . ?
C13 C14 1.530(3) . ?
C14 C15 1.532(3) . ?
C15 C16 1.512(4) . ?
C17 N3 1.460(2) . ?
C18 C19 1.498(3) . ?
C18 C25 1.353(3) . ?
C19 C20 1.395(3) . ?
C19 C24 1.400(3) . ?
C20 C21 1.394(3) . ?
C21 C22 1.386(3) . ?
C22 C23 1.388(3) . ?
C23 C24 1.388(3) . ?
C25 C26 1.508(3) . ?
C25 C32 1.505(3) . ?
C26 C27 1.393(3) . ?
C26 C31 1.394(3) . ?
C27 C28 1.393(3) . ?
C28 C29 1.378(3) . ?
C29 C30 1.388(3) . ?
C30 C31 1.392(3) . ?
C32 C33 1.411(3) . ?
C32 C37 1.408(3) . ?
C33 C34 1.408(3) . ?
C33 Ru1 2.0906(19) . ?
C34 C35 1.391(3) . ?
C35 C36 1.395(3) . ?
C35 C38 1.535(3) . ?
C36 C37 1.378(3) . ?
C38 C39A 1.501(4) . ?
C38 C39B 1.444(11) . ?
C38 C40A 1.598(4) . ?
C38 C40B 1.363(12) . ?
C38 C41A 1.511(4) . ?
C38 C41B 1.907(11) . ?
Cl1 Ru1 2.4175(5) . ?
N1 N2 1.327(2) . ?
N1 Ru1 2.1183(16) . ?
N2 N3 1.341(2) . ?
